data_4516652
loop_
_publ_author_name
'Hong, Xu-Jia'
'Wei, Qin'
'Cai, Yue-Peng'
'Wu, Bing-Bing'
'Feng, Hai-Xing'
'Yu, Ying'
'Dong, Ren-Feng'

_publ_section_title
;
 Pillar-Layered Metal-Organic Framework with Sieving Effect and Pore Space
 Partition for Effective Separation of Mixed Gas
 C<sub>2</sub>H<sub>2</sub>/C<sub>2</sub>H<sub>4</sub>.
;
_journal_issue 34
_journal_name_full 'ACS applied materials &amp; interfaces'
_journal_page_first 29374
_journal_page_last 29379
_journal_paper_doi 10.1021/acsami.7b10420
_journal_volume 9
_journal_year 2017
_chemical_formula_sum 'C52 H36 Cd5 N8 O28'
_chemical_formula_weight 1782.89
_space_group_IT_number 15
_space_group_name_Hall '-I 2ya'
_space_group_name_H-M_alt 'I 1 2/a 1'
_symmetry_cell_setting monoclinic
_symmetry_space_group_name_H-M 'I 1 2/a 1'
_atom_sites_solution_hydrogens geom
_atom_sites_solution_primary direct
_atom_sites_solution_secondary difmap
_audit_creation_method SHELXL-97
_cell_angle_alpha 90.00
_cell_angle_beta 100.927(14)
_cell_angle_gamma 90.00
_cell_formula_units_Z 4
_cell_length_a 16.039(7)
_cell_length_b 13.034(6)
_cell_length_c 42.157(18)
_cell_measurement_reflns_used 1587
_cell_measurement_temperature 296(2)
_cell_measurement_theta_max 19.97
_cell_measurement_theta_min 2.614
_cell_volume 8653(7)
_computing_cell_refinement 'Bruker SAINT'
_computing_data_collection 'Bruker APEX2'
_computing_data_reduction 'Bruker SAINT'
_computing_molecular_graphics 'Bruker SHELXTL'
_computing_publication_material 'Bruker SHELXTL'
_computing_structure_refinement 'SHELXL-97 (Sheldrick, 2008)'
_computing_structure_solution 'SHELXS-97 (Sheldrick, 2008)'
_diffrn_ambient_temperature 296(2)
_diffrn_measured_fraction_theta_full 0.984
_diffrn_measured_fraction_theta_max 0.984
_diffrn_measurement_device_type 'Bruker APEX-II CCD'
_diffrn_measurement_method '\f and \w scans'
_diffrn_radiation_monochromator graphite
_diffrn_radiation_source 'fine-focus sealed tube'
_diffrn_radiation_type MoK\a
_diffrn_radiation_wavelength 0.71073
_diffrn_reflns_av_R_equivalents 0.1190
_diffrn_reflns_av_sigmaI/netI 0.1658
_diffrn_reflns_limit_h_max 18
_diffrn_reflns_limit_h_min -18
_diffrn_reflns_limit_k_max 7
_diffrn_reflns_limit_k_min -15
_diffrn_reflns_limit_l_max 48
_diffrn_reflns_limit_l_min -48
_diffrn_reflns_number 19506
_diffrn_reflns_theta_full 24.33
_diffrn_reflns_theta_max 24.33
_diffrn_reflns_theta_min 0.98
_exptl_absorpt_coefficient_mu 1.275
_exptl_absorpt_correction_T_max 0.8081
_exptl_absorpt_correction_T_min 0.604
_exptl_absorpt_correction_type multi-scan
_exptl_absorpt_process_details 'SADABS (Sheldrick, 1996)'
_exptl_crystal_colour yellow
_exptl_crystal_density_diffrn 1.369
_exptl_crystal_density_method 'not measured'
_exptl_crystal_description block
_exptl_crystal_F_000 3472
_exptl_crystal_size_max 0.23
_exptl_crystal_size_mid 0.21
_exptl_crystal_size_min 0.18
_refine_diff_density_max 1.786
_refine_diff_density_min -1.411
_refine_diff_density_rms 0.178
_refine_ls_extinction_method none
_refine_ls_goodness_of_fit_ref 0.935
_refine_ls_hydrogen_treatment mixed
_refine_ls_matrix_type full
_refine_ls_number_parameters 421
_refine_ls_number_reflns 6959
_refine_ls_number_restraints 0
_refine_ls_restrained_S_all 0.935
_refine_ls_R_factor_all 0.1530
_refine_ls_R_factor_gt 0.0895
_refine_ls_shift/su_max 0.109
_refine_ls_shift/su_mean 0.012
_refine_ls_structure_factor_coef Fsqd
_refine_ls_weighting_details 'calc w=1/[\s^2^(Fo^2^)+(0.1231P)^2^+0.0000P] where P=(Fo^2^+2Fc^2^)/3'
_refine_ls_weighting_scheme calc
_refine_ls_wR_factor_gt 0.2322
_refine_ls_wR_factor_ref 0.2603
_reflns_number_gt 3152
_reflns_number_total 6959
_reflns_threshold_expression >2sigma(I)
_cod_data_source_file am7b10420_si_002.cif
_cod_data_source_block 1
_cod_depositor_comments
;
The following automatic conversions were performed:

data item '_symmetry_cell_setting' value 'Monoclinic' was changed to
'monoclinic' in accordance with the
/home/saulius/struct/COD-crude-data/automatic-downloads/DataCite-retrospective/ACS/depositions/lib/dictionaries/cif_core.dic
dictionary named 'cif_core.dic' version 2.4.2 last updated on
2011-04-26.

Automatic conversion script
Id: cif_fix_values 6909 2019-04-08 15:41:33Z antanas 
;
_cod_original_sg_symbol_H-M I2/a
_cod_database_code 4516652

loop_
_symmetry_equiv_pos_as_xyz
'x, y, z'
'-x+1/2, y, -z'
'x+1/2, y+1/2, z+1/2'
'-x+1, y+1/2, -z+1/2'
'-x, -y, -z'
'x-1/2, -y, z'
'-x+1/2, -y+1/2, -z+1/2'
'x, -y+1/2, z+1/2'

loop_
_atom_site_label
_atom_site_type_symbol
_atom_site_fract_x
_atom_site_fract_y
_atom_site_fract_z
_atom_site_U_iso_or_equiv
_atom_site_adp_type
_atom_site_occupancy
_atom_site_symmetry_multiplicity
_atom_site_calc_flag
_atom_site_refinement_flags
C20 C 0.4635(8) 0.6049(12) 0.0646(3) 0.065(4) Uani 1 1 d .
Cd1 Cd 0.2500 0.72723(12) 0.0000 0.0563(5) Uani 1 2 d S
Cd2 Cd 0.27450(6) 0.81042(9) 0.08184(2) 0.0592(4) Uani 1 1 d .
Cd3 Cd 0.63637(7) 0.75868(10) 0.23553(2) 0.0736(5) Uani 1 1 d .
O1 O 0.9027(6) 0.9092(9) 0.2928(2) 0.080(3) Uani 1 1 d .
O2 O 0.7538(6) 0.8516(10) 0.2616(2) 0.081(3) Uani 1 1 d .
O3 O 0.4864(8) 0.7639(11) 0.2123(3) 0.105(4) Uani 1 1 d .
O4 O 0.5932(11) 0.6416(15) 0.2757(3) 0.142(6) Uani 1 1 d .
O5 O 0.5530(17) 0.7829(18) 0.2921(5) 0.211(11) Uani 1 1 d .
O6 O 0.5081(13) 0.655(2) 0.3119(5) 0.222(14) Uani 1 1 d .
O7 O 0.6539(13) 0.8092(10) 0.1796(3) 0.179(8) Uani 1 1 d .
O8 O 0.2002(5) 0.8602(8) 0.0273(2) 0.066(3) Uani 1 1 d .
O9 O 0.1619(6) 0.9285(8) 0.07057(19) 0.072(3) Uani 1 1 d .
O10 O 0.3839(6) 0.6886(8) 0.0977(2) 0.074(3) Uani 1 1 d .
O11 O 0.3614(5) 0.7301(8) 0.0451(2) 0.064(3) Uani 1 1 d .
O12 O 0.3214(7) 0.6206(9) -0.0257(2) 0.085(3) Uani 1 1 d .
O13 O 0.3240(6) 0.6859(9) -0.0753(2) 0.084(3) Uani 1 1 d .
O14 O 0.3724(6) 0.9657(12) 0.0852(3) 0.145(6) Uani 1 1 d .
N1 N 0.5802(8) 0.9259(12) 0.2369(3) 0.084(4) Uani 1 1 d .
N2 N 0.4947(8) 0.9331(12) 0.2205(3) 0.086(4) Uani 1 1 d .
H2 H 0.4689 0.9913 0.2187 0.103 Uiso 1 1 calc R
N3 N 0.2789(8) 0.8360(11) 0.1375(3) 0.077(4) Uani 1 1 d .
N4 N 0.5541(15) 0.689(2) 0.2942(6) 0.139(9) Uani 1 1 d .
C1 C 0.8443(10) 0.9858(14) 0.2860(3) 0.073(4) Uani 1 1 d .
C2 C 0.7671(10) 0.9496(16) 0.2704(3) 0.076(5) Uani 1 1 d .
C3 C 0.6988(12) 1.0260(15) 0.2639(4) 0.081(5) Uani 1 1 d .
C4 C 0.7244(13) 1.1262(17) 0.2731(5) 0.127(8) Uani 1 1 d .
H4 H 0.6833 1.1771 0.2685 0.153 Uiso 1 1 calc R
C5 C 0.8010(11) 1.1557(15) 0.2878(6) 0.125(9) Uani 1 1 d .
H5 H 0.8115 1.2237 0.2940 0.150 Uiso 1 1 calc R
C6 C 0.8631(12) 1.0855(15) 0.2935(4) 0.100(6) Uani 1 1 d .
H6 H 0.9183 1.1048 0.3024 0.120 Uiso 1 1 calc R
C7 C 0.6129(10) 1.0125(15) 0.2480(4) 0.088(5) Uani 1 1 d .
H7 H 0.5778 1.0699 0.2453 0.105 Uiso 1 1 calc R
C8 C 0.4567(10) 0.8525(17) 0.2085(4) 0.074(5) Uani 1 1 d .
C9 C 0.3696(9) 0.8686(14) 0.1891(3) 0.075(5) Uani 1 1 d .
C10 C 0.3534(8) 0.8241(12) 0.1576(3) 0.064(4) Uani 1 1 d .
H10 H 0.3958 0.7859 0.1508 0.076 Uiso 1 1 calc R
C11 C 0.2166(10) 0.8845(15) 0.1499(4) 0.102(6) Uani 1 1 d .
H11 H 0.1617 0.8891 0.1379 0.122 Uiso 1 1 calc R
C12 C 0.2366(17) 0.926(2) 0.1804(5) 0.158(11) Uani 1 1 d .
H12 H 0.1945 0.9646 0.1874 0.190 Uiso 1 1 calc R
C13 C 0.3075(12) 0.9176(17) 0.2000(4) 0.113(8) Uani 1 1 d .
H13 H 0.3154 0.9440 0.2209 0.136 Uiso 1 1 calc R
C14 C 0.9786(14) 0.9253(19) 0.3181(5) 0.175(12) Uani 1 1 d .
H14A H 1.0172 0.9704 0.3102 0.262 Uiso 1 1 calc R
H14B H 1.0059 0.8606 0.3239 0.262 Uiso 1 1 calc R
H14C H 0.9621 0.9554 0.3368 0.262 Uiso 1 1 calc R
C15 C 0.1509(8) 0.9112(10) 0.0398(3) 0.055(4) Uani 1 1 d .
C16 C 0.0713(7) 0.9587(11) 0.0205(3) 0.054(4) Uani 1 1 d .
C17 C 0.0273(8) 1.0351(11) 0.0306(3) 0.060(4) Uani 1 1 d .
H17 H 0.0451 1.0606 0.0514 0.072 Uiso 1 1 calc R
C18 C 0.0432(9) 0.9221(12) -0.0114(3) 0.072(4) Uani 1 1 d .
H18 H 0.0724 0.8694 -0.0194 0.086 Uiso 1 1 calc R
C19 C 0.3999(8) 0.6781(13) 0.0689(3) 0.068(4) Uani 1 1 d .
C21 C 0.4974(10) 0.3946(13) -0.0375(3) 0.081(5) Uani 1 1 d .
H21 H 0.5139 0.3463 -0.0212 0.097 Uiso 1 1 calc R
C22 C 0.4347(9) 0.4651(13) -0.0345(3) 0.074(5) Uani 1 1 d .
H22 H 0.4077 0.4594 -0.0169 0.089 Uiso 1 1 calc R
C23 C 0.4105(8) 0.5418(12) -0.0559(3) 0.063(4) Uani 1 1 d .
C24 C 0.4476(11) 0.5407(15) -0.0840(3) 0.097(6) Uani 1 1 d .
H24 H 0.4281 0.5871 -0.1005 0.116 Uiso 1 1 calc R
C25 C 0.5126(10) 0.4722(13) -0.0877(3) 0.090(6) Uani 1 1 d .
H25 H 0.5396 0.4780 -0.1053 0.108 Uiso 1 1 calc R
C26 C 0.3479(9) 0.6228(14) -0.0522(4) 0.081(5) Uani 1 1 d .

loop_
_atom_site_aniso_label
_atom_site_aniso_U_11
_atom_site_aniso_U_22
_atom_site_aniso_U_33
_atom_site_aniso_U_23
_atom_site_aniso_U_13
_atom_site_aniso_U_12
C20 0.056(8) 0.095(12) 0.047(8) -0.002(8) 0.015(7) 0.040(9)
Cd1 0.0472(8) 0.0970(12) 0.0248(7) 0.000 0.0070(6) 0.000
Cd2 0.0484(6) 0.0973(9) 0.0289(5) -0.0030(5) -0.0003(4) 0.0085(6)
Cd3 0.0643(7) 0.1091(11) 0.0411(6) -0.0066(6) -0.0060(5) 0.0012(7)
O1 0.066(6) 0.110(9) 0.062(6) -0.022(6) 0.005(5) 0.006(7)
O2 0.056(6) 0.130(10) 0.052(6) -0.017(6) -0.003(5) -0.021(7)
O3 0.091(9) 0.114(11) 0.092(9) -0.025(8) -0.034(7) 0.017(8)
O4 0.167(15) 0.188(16) 0.071(9) 0.003(10) 0.027(10) 0.011(13)
O5 0.29(3) 0.19(2) 0.18(2) 0.020(16) 0.11(2) 0.07(2)
O6 0.18(2) 0.34(3) 0.173(19) 0.016(18) 0.114(17) -0.079(19)
O7 0.30(2) 0.099(10) 0.091(10) -0.010(8) -0.089(12) 0.043(12)
O8 0.047(5) 0.099(8) 0.054(6) -0.010(5) 0.017(5) 0.035(5)
O9 0.069(6) 0.115(8) 0.024(5) -0.008(5) -0.008(4) 0.032(6)
O10 0.063(6) 0.116(9) 0.041(5) -0.008(5) 0.004(5) 0.037(6)
O11 0.041(5) 0.103(8) 0.047(6) 0.004(5) 0.002(4) 0.011(5)
O12 0.091(8) 0.125(9) 0.047(6) -0.001(6) 0.033(6) 0.034(7)
O13 0.065(6) 0.132(10) 0.052(6) 0.014(6) 0.006(5) 0.035(7)
O14 0.048(6) 0.258(16) 0.129(11) -0.139(11) 0.013(7) 0.008(8)
N1 0.057(8) 0.110(12) 0.072(9) -0.004(8) -0.020(7) 0.000(8)
N2 0.060(8) 0.098(11) 0.091(10) -0.008(9) -0.007(8) 0.006(8)
N3 0.075(9) 0.117(11) 0.035(6) 0.005(7) 0.001(6) 0.007(8)
N4 0.135(18) 0.141(19) 0.114(18) -0.053(17) -0.044(15) 0.036(17)
C1 0.079(11) 0.095(14) 0.037(8) 0.010(8) -0.004(8) 0.014(11)
C2 0.066(10) 0.118(16) 0.039(9) -0.017(9) -0.005(8) 0.001(11)
C3 0.104(14) 0.078(13) 0.063(10) -0.022(9) 0.022(10) -0.008(12)
C4 0.098(15) 0.104(18) 0.16(2) -0.001(15) -0.036(14) 0.050(13)
C5 0.061(11) 0.076(14) 0.21(2) -0.033(14) -0.038(13) 0.028(11)
C6 0.078(12) 0.086(14) 0.122(16) -0.031(12) -0.014(11) -0.021(12)
C7 0.059(10) 0.120(16) 0.066(11) 0.001(10) -0.033(8) 0.017(10)
C8 0.054(10) 0.109(16) 0.052(9) 0.000(10) -0.012(8) 0.001(11)
C9 0.059(9) 0.139(15) 0.025(7) 0.000(8) -0.001(7) 0.025(10)
C10 0.033(7) 0.125(13) 0.032(7) -0.001(8) 0.005(6) 0.001(8)
C11 0.051(9) 0.164(19) 0.085(13) 0.005(13) 0.002(9) 0.041(11)
C12 0.17(3) 0.25(3) 0.060(14) -0.020(16) 0.041(15) 0.07(2)
C13 0.100(14) 0.18(2) 0.043(10) -0.044(11) -0.013(10) 0.058(14)
C14 0.146(19) 0.19(2) 0.15(2) -0.096(19) -0.074(17) 0.017(18)
C15 0.053(8) 0.060(9) 0.046(8) 0.015(7) -0.006(7) 0.005(7)
C16 0.039(7) 0.088(11) 0.032(7) -0.003(7) -0.002(6) 0.016(8)
C17 0.059(8) 0.099(12) 0.019(6) -0.016(7) -0.002(6) 0.016(9)
C18 0.066(9) 0.100(12) 0.042(8) -0.015(8) -0.008(7) 0.016(9)
C19 0.047(8) 0.120(13) 0.034(8) -0.004(8) -0.002(6) 0.013(9)
C21 0.099(12) 0.103(13) 0.042(8) 0.035(8) 0.013(9) 0.011(11)
C22 0.072(10) 0.111(13) 0.042(8) -0.005(9) 0.018(7) 0.035(10)
C23 0.051(8) 0.090(12) 0.048(8) 0.008(8) 0.008(7) 0.013(8)
C24 0.123(15) 0.140(16) 0.026(8) 0.010(9) 0.009(9) 0.018(14)
C25 0.102(12) 0.132(15) 0.039(8) 0.015(9) 0.025(8) 0.076(12)
C26 0.047(9) 0.118(15) 0.068(11) -0.025(11) -0.015(8) 0.024(9)

loop_
_atom_type_symbol
_atom_type_description
_atom_type_scat_dispersion_real
_atom_type_scat_dispersion_imag
_atom_type_scat_source
C C 0.0033 0.0016 'International Tables Vol C Tables 4.2.6.8 and 6.1.1.4'
H H 0.0000 0.0000 'International Tables Vol C Tables 4.2.6.8 and 6.1.1.4'
Cd Cd -0.8075 1.2024 'International Tables Vol C Tables 4.2.6.8 and 6.1.1.4'
N N 0.0061 0.0033 'International Tables Vol C Tables 4.2.6.8 and 6.1.1.4'
O O 0.0106 0.0060 'International Tables Vol C Tables 4.2.6.8 and 6.1.1.4'

loop_
_geom_angle_atom_site_label_1
_geom_angle_atom_site_label_2
_geom_angle_atom_site_label_3
_geom_angle
_geom_angle_site_symmetry_1
_geom_angle_site_symmetry_3
C25 C20 C21 117.6(13) 5_665 5_665
C25 C20 C19 119.9(12) 5_665 .
C21 C20 C19 122.5(14) 5_665 .
O12 Cd1 O12 102.1(6) . 2
O12 Cd1 O8 168.0(4) . .
O12 Cd1 O8 88.1(4) 2 .
O12 Cd1 O8 88.1(4) . 2
O12 Cd1 O8 168.0(4) 2 2
O8 Cd1 O8 82.5(5) . 2
O12 Cd1 O11 89.9(3) . 2
O12 Cd1 O11 91.2(3) 2 2
O8 Cd1 O11 96.3(3) . 2
O8 Cd1 O11 82.3(3) 2 2
O12 Cd1 O11 91.2(3) . .
O12 Cd1 O11 89.9(3) 2 .
O8 Cd1 O11 82.3(3) . .
O8 Cd1 O11 96.3(3) 2 .
O11 Cd1 O11 178.2(5) 2 .
O13 Cd2 O9 87.3(4) 2 .
O13 Cd2 O10 90.9(4) 2 .
O9 Cd2 O10 174.8(3) . .
O13 Cd2 N3 96.4(4) 2 .
O9 Cd2 N3 89.2(4) . .
O10 Cd2 N3 86.1(4) . .
O13 Cd2 O8 82.6(4) 2 .
O9 Cd2 O8 54.7(3) . .
O10 Cd2 O8 129.9(3) . .
N3 Cd2 O8 143.9(4) . .
O13 Cd2 O11 94.8(3) 2 .
O9 Cd2 O11 130.2(3) . .
O10 Cd2 O11 54.8(3) . .
N3 Cd2 O11 139.5(4) . .
O8 Cd2 O11 76.2(3) . .
O13 Cd2 O14 173.0(4) 2 .
O9 Cd2 O14 86.1(4) . .
O10 Cd2 O14 95.8(4) . .
N3 Cd2 O14 86.0(4) . .
O8 Cd2 O14 91.5(4) . .
O11 Cd2 O14 87.6(3) . .
O13 Cd2 C15 82.0(4) 2 .
O9 Cd2 C15 28.3(4) . .
O10 Cd2 C15 156.0(4) . .
N3 Cd2 C15 117.3(5) . .
O8 Cd2 C15 26.6(3) . .
O11 Cd2 C15 102.7(4) . .
O14 Cd2 C15 91.0(4) . .
O2 Cd3 O2 75.7(5) 7_665 .
O2 Cd3 N1 152.0(4) 7_665 .
O2 Cd3 N1 77.7(4) . .
O2 Cd3 O3 138.1(4) 7_665 .
O2 Cd3 O3 145.9(4) . .
N1 Cd3 O3 68.2(4) . .
O2 Cd3 O4 83.5(5) 7_665 .
O2 Cd3 O4 107.7(5) . .
N1 Cd3 O4 113.3(6) . .
O3 Cd3 O4 84.7(5) . .
O2 Cd3 O1 66.0(4) 7_665 7_665
O2 Cd3 O1 141.4(4) . 7_665
N1 Cd3 O1 138.8(4) . 7_665
O3 Cd3 O1 72.2(4) . 7_665
O4 Cd3 O1 73.3(5) . 7_665
O2 Cd3 O7 89.6(5) 7_665 .
O2 Cd3 O7 94.7(5) . .
N1 Cd3 O7 83.8(5) . .
O3 Cd3 O7 83.8(6) . .
O4 Cd3 O7 154.0(5) . .
O1 Cd3 O7 81.0(4) 7_665 .
C1 O1 C14 119.3(14) . .
C1 O1 Cd3 115.9(9) . 7_665
C14 O1 Cd3 124.4(11) . 7_665
C2 O2 Cd3 120.8(9) . 7_665
C2 O2 Cd3 134.4(10) . .
Cd3 O2 Cd3 104.3(5) 7_665 .
C8 O3 Cd3 113.8(10) . .
N4 O4 Cd3 111.1(19) . .
C15 O8 Cd1 159.2(9) . .
C15 O8 Cd2 88.9(7) . .
Cd1 O8 Cd2 96.6(3) . .
C15 O9 Cd2 92.4(8) . .
C19 O10 Cd2 94.3(8) . .
C19 O11 Cd1 144.3(10) . .
C19 O11 Cd2 88.8(8) . .
Cd1 O11 Cd2 94.6(3) . .
C26 O12 Cd1 135.1(11) . .
C26 O13 Cd2 131.3(9) . 2
C7 N1 N2 113.9(14) . .
C7 N1 Cd3 133.1(11) . .
N2 N1 Cd3 112.8(10) . .
C8 N2 N1 119.0(14) . .
C8 N2 H2 120.5 . .
N1 N2 H2 120.5 . .
C10 N3 C11 116.3(12) . .
C10 N3 Cd2 117.9(9) . .
C11 N3 Cd2 124.0(10) . .
O6 N4 O5 114(3) . .
O6 N4 O4 129(3) . .
O5 N4 O4 117(3) . .
C6 C1 O1 122.6(16) . .
C6 C1 C2 125.5(18) . .
O1 C1 C2 111.9(17) . .
O2 C2 C1 123.0(17) . .
O2 C2 C3 121.5(14) . .
C1 C2 C3 115.5(18) . .
C4 C3 C7 116.9(18) . .
C4 C3 C2 114.3(17) . .
C7 C3 C2 128.7(16) . .
C5 C4 C3 126.7(18) . .
C5 C4 H4 116.7 . .
C3 C4 H4 116.6 . .
C4 C5 C6 118.5(18) . .
C4 C5 H5 120.7 . .
C6 C5 H5 120.8 . .
C1 C6 C5 119.2(17) . .
C1 C6 H6 120.4 . .
C5 C6 H6 120.4 . .
N1 C7 C3 124.5(16) . .
N1 C7 H7 117.7 . .
C3 C7 H7 117.7 . .
O3 C8 N2 124.9(15) . .
O3 C8 C9 119.6(17) . .
N2 C8 C9 115.5(18) . .
C13 C9 C10 119.9(13) . .
C13 C9 C8 124.0(14) . .
C10 C9 C8 116.1(13) . .
N3 C10 C9 121.7(13) . .
N3 C10 H10 119.2 . .
C9 C10 H10 119.2 . .
N3 C11 C12 118.8(16) . .
N3 C11 H11 120.6 . .
C12 C11 H11 120.5 . .
C13 C12 C11 126(2) . .
C13 C12 H12 116.9 . .
C11 C12 H12 117.0 . .
C12 C13 C9 116.8(16) . .
C12 C13 H13 121.7 . .
C9 C13 H13 121.6 . .
O1 C14 H14A 109.5 . .
O1 C14 H14B 109.4 . .
H14A C14 H14B 109.5 . .
O1 C14 H14C 109.5 . .
H14A C14 H14C 109.5 . .
H14B C14 H14C 109.5 . .
O8 C15 O9 123.2(11) . .
O8 C15 C16 122.8(12) . .
O9 C15 C16 114.1(12) . .
O8 C15 Cd2 64.5(7) . .
O9 C15 Cd2 59.3(6) . .
C16 C15 Cd2 169.0(9) . .
C17 C16 C18 117.4(11) . .
C17 C16 C15 125.4(12) . .
C18 C16 C15 117.1(13) . .
C16 C17 C18 122.7(11) . 5_575
C16 C17 H17 118.6 . .
C18 C17 H17 118.6 5_575 .
C17 C18 C16 119.8(13) 5_575 .
C17 C18 H18 120.1 5_575 .
C16 C18 H18 120.1 . .
O11 C19 O10 122.1(13) . .
O11 C19 C20 120.5(12) . .
O10 C19 C20 117.5(13) . .
C22 C21 C20 120.9(13) . 5_665
C22 C21 H21 119.6 . .
C20 C21 H21 119.6 5_665 .
C23 C22 C21 123.5(13) . .
C23 C22 H22 118.2 . .
C21 C22 H22 118.2 . .
C22 C23 C24 115.8(14) . .
C22 C23 C26 124.6(14) . .
C24 C23 C26 119.6(15) . .
C25 C24 C23 122.4(15) . .
C25 C24 H24 118.8 . .
C23 C24 H24 118.8 . .
C24 C25 C20 119.3(13) . 5_665
C24 C25 H25 120.3 . .
C20 C25 H25 120.3 5_665 .
O12 C26 O13 125.9(14) . .
O12 C26 C23 115.1(15) . .
O13 C26 C23 119.0(14) . .

loop_
_geom_bond_atom_site_label_1
_geom_bond_atom_site_label_2
_geom_bond_distance
_geom_bond_site_symmetry_2
C20 C25 1.400(19) 5_665
C20 C21 1.406(18) 5_665
C20 C19 1.432(18) .
Cd1 O12 2.210(10) .
Cd1 O12 2.210(10) 2
Cd1 O8 2.306(9) .
Cd1 O8 2.306(9) 2
Cd1 O11 2.350(9) 2
Cd1 O11 2.350(9) .
Cd2 O13 2.245(10) 2
Cd2 O9 2.352(9) .
Cd2 O10 2.367(9) .
Cd2 N3 2.359(11) .
Cd2 O8 2.468(9) .
Cd2 O11 2.501(9) .
Cd2 O14 2.549(15) .
Cd2 C15 2.733(12) .
Cd3 O2 2.259(12) 7_665
Cd3 O2 2.332(10) .
Cd3 N1 2.362(14) .
Cd3 O3 2.420(12) .
Cd3 O4 2.474(15) .
Cd3 O1 2.515(11) 7_665
Cd3 O7 2.513(17) .
O1 C1 1.361(17) .
O1 C14 1.474(19) .
O1 Cd3 2.516(10) 7_665
O2 C2 1.34(2) .
O2 Cd3 2.259(12) 7_665
O3 C8 1.247(19) .
O4 N4 1.25(2) .
O5 N4 1.23(3) .
O6 N4 1.23(3) .
O8 C15 1.225(15) .
O9 C15 1.297(15) .
O10 C19 1.295(15) .
O11 C19 1.270(15) .
O12 C26 1.267(18) .
O13 C26 1.278(19) .
O13 Cd2 2.245(10) 2
N1 C7 1.29(2) .
N1 N2 1.417(16) .
N2 C8 1.271(19) .
N2 H2 0.8600 .
N3 C10 1.335(15) .
N3 C11 1.366(19) .
C1 C6 1.36(2) .
C1 C2 1.37(2) .
C2 C3 1.47(2) .
C3 C4 1.40(2) .
C3 C7 1.43(2) .
C4 C5 1.32(2) .
C4 H4 0.9300 .
C5 C6 1.34(2) .
C5 H5 0.9300 .
C6 H6 0.9300 .
C7 H7 0.9300 .
C8 C9 1.494(19) .
C9 C13 1.34(2) .
C9 C10 1.429(18) .
C10 H10 0.9300 .
C11 C12 1.38(2) .
C11 H11 0.9300 .
C12 C13 1.28(3) .
C12 H12 0.9300 .
C13 H13 0.9300 .
C14 H14A 0.9600 .
C14 H14B 0.9600 .
C14 H14C 0.9600 .
C15 C16 1.509(16) .
C16 C17 1.334(17) .
C16 C18 1.419(17) .
C17 C18 1.377(17) 5_575
C17 H17 0.9300 .
C18 C17 1.377(17) 5_575
C18 H18 0.9300 .
C21 C22 1.386(19) .
C21 C20 1.406(18) 5_665
C21 H21 0.9300 .
C22 C23 1.352(19) .
C22 H22 0.9300 .
C23 C24 1.421(19) .
C23 C26 1.49(2) .
C24 C25 1.40(2) .
C24 H24 0.9300 .
C25 C20 1.400(19) 5_665
C25 H25 0.9300 .

loop_
_geom_torsion_atom_site_label_1
_geom_torsion_atom_site_label_2
_geom_torsion_atom_site_label_3
_geom_torsion_atom_site_label_4
_geom_torsion
_geom_torsion_site_symmetry_1
_geom_torsion_site_symmetry_4
O2 Cd3 O2 C2 171.3(15) 7_665 .
N1 Cd3 O2 C2 0.4(13) . .
O3 Cd3 O2 C2 -3.0(17) . .
O4 Cd3 O2 C2 -110.4(14) . .
O1 Cd3 O2 C2 164.5(11) 7_665 .
O7 Cd3 O2 C2 83.0(13) . .
O2 Cd3 O2 Cd3 0.005(1) 7_665 7_665
N1 Cd3 O2 Cd3 -170.9(5) . 7_665
O3 Cd3 O2 Cd3 -174.3(6) . 7_665
O4 Cd3 O2 Cd3 78.3(6) . 7_665
O1 Cd3 O2 Cd3 -6.8(8) 7_665 7_665
O7 Cd3 O2 Cd3 -88.4(5) . 7_665
O2 Cd3 O3 C8 -159.0(10) 7_665 .
O2 Cd3 O3 C8 12.7(17) . .
N1 Cd3 O3 C8 9.2(11) . .
O4 Cd3 O3 C8 126.8(13) . .
O1 Cd3 O3 C8 -159.1(13) 7_665 .
O7 Cd3 O3 C8 -76.6(12) . .
O2 Cd3 O4 N4 149.5(14) 7_665 .
O2 Cd3 O4 N4 76.7(14) . .
N1 Cd3 O4 N4 -7.2(15) . .
O3 Cd3 O4 N4 -70.8(14) . .
O1 Cd3 O4 N4 -143.7(14) 7_665 .
O7 Cd3 O4 N4 -135.0(16) . .
O12 Cd1 O8 C15 173(2) . .
O12 Cd1 O8 C15 -39(2) 2 .
O8 Cd1 O8 C15 133(3) 2 .
O11 Cd1 O8 C15 52(2) 2 .
O11 Cd1 O8 C15 -129(2) . .
O12 Cd1 O8 Cd2 -83.0(16) . .
O12 Cd1 O8 Cd2 65.3(4) 2 .
O8 Cd1 O8 Cd2 -122.3(4) 2 .
O11 Cd1 O8 Cd2 156.3(3) 2 .
O11 Cd1 O8 Cd2 -24.9(3) . .
O13 Cd2 O8 C15 86.8(8) 2 .
O9 Cd2 O8 C15 -5.1(8) . .
O10 Cd2 O8 C15 171.9(8) . .
N3 Cd2 O8 C15 -3.9(11) . .
O11 Cd2 O8 C15 -176.3(8) . .
O14 Cd2 O8 C15 -89.2(8) . .
O13 Cd2 O8 Cd1 -73.0(4) 2 .
O9 Cd2 O8 Cd1 -164.9(5) . .
O10 Cd2 O8 Cd1 12.0(6) . .
N3 Cd2 O8 Cd1 -163.8(6) . .
O11 Cd2 O8 Cd1 23.8(3) . .
O14 Cd2 O8 Cd1 110.9(3) . .
C15 Cd2 O8 Cd1 -159.9(10) . .
O13 Cd2 O9 C15 -78.1(8) 2 .
O10 Cd2 O9 C15 -148(4) . .
N3 Cd2 O9 C15 -174.6(8) . .
O8 Cd2 O9 C15 4.8(7) . .
O11 Cd2 O9 C15 15.9(10) . .
O14 Cd2 O9 C15 99.4(8) . .
O13 Cd2 O10 C19 93.9(9) 2 .
O9 Cd2 O10 C19 164(4) . .
N3 Cd2 O10 C19 -169.8(9) . .
O8 Cd2 O10 C19 12.7(11) . .
O11 Cd2 O10 C19 -1.3(8) . .
O14 Cd2 O10 C19 -84.2(9) . .
C15 Cd2 O10 C19 21.6(15) . .
O12 Cd1 O11 C19 -71.5(15) . .
O12 Cd1 O11 C19 30.6(15) 2 .
O8 Cd1 O11 C19 118.7(15) . .
O8 Cd1 O11 C19 -159.7(14) 2 .
O11 Cd1 O11 C19 159.5(14) 2 .
O12 Cd1 O11 Cd2 -165.8(4) . .
O12 Cd1 O11 Cd2 -63.7(4) 2 .
O8 Cd1 O11 Cd2 24.4(3) . .
O8 Cd1 O11 Cd2 105.9(3) 2 .
O11 Cd1 O11 Cd2 65.2(3) 2 .
O13 Cd2 O11 C19 -86.4(9) 2 .
O9 Cd2 O11 C19 -176.9(8) . .
O10 Cd2 O11 C19 1.3(8) . .
N3 Cd2 O11 C19 19.3(11) . .
O8 Cd2 O11 C19 -167.6(9) . .
O14 Cd2 O11 C19 100.2(9) . .
C15 Cd2 O11 C19 -169.3(9) . .
O13 Cd2 O11 Cd1 58.0(4) 2 .
O9 Cd2 O11 Cd1 -32.5(5) . .
O10 Cd2 O11 Cd1 145.8(5) . .
N3 Cd2 O11 Cd1 163.7(5) . .
O8 Cd2 O11 Cd1 -23.2(3) . .
O14 Cd2 O11 Cd1 -115.4(4) . .
C15 Cd2 O11 Cd1 -24.9(4) . .
O12 Cd1 O12 C26 148.5(16) 2 .
O8 Cd1 O12 C26 -64(2) . .
O8 Cd1 O12 C26 -25.1(14) 2 .
O11 Cd1 O12 C26 57.3(14) 2 .
O11 Cd1 O12 C26 -121.3(14) . .
O2 Cd3 N1 C7 -19(2) 7_665 .
O2 Cd3 N1 C7 0.3(16) . .
O3 Cd3 N1 C7 178.3(18) . .
O4 Cd3 N1 C7 104.5(17) . .
O1 Cd3 N1 C7 -164.7(14) 7_665 .
O7 Cd3 N1 C7 -95.9(17) . .
O2 Cd3 N1 N2 157.0(9) 7_665 .
O2 Cd3 N1 N2 176.0(11) . .
O3 Cd3 N1 N2 -6.0(9) . .
O4 Cd3 N1 N2 -79.8(11) . .
O1 Cd3 N1 N2 11.0(13) 7_665 .
O7 Cd3 N1 N2 79.8(11) . .
C7 N1 N2 C8 179.7(16) . .
Cd3 N1 N2 C8 3.1(18) . .
O13 Cd2 N3 C10 122.0(11) 2 .
O9 Cd2 N3 C10 -150.8(12) . .
O10 Cd2 N3 C10 31.5(11) . .
O8 Cd2 N3 C10 -151.7(10) . .
O11 Cd2 N3 C10 16.9(15) . .
O14 Cd2 N3 C10 -64.6(12) . .
C15 Cd2 N3 C10 -153.7(11) . .
O13 Cd2 N3 C11 -73.8(14) 2 .
O9 Cd2 N3 C11 13.4(14) . .
O10 Cd2 N3 C11 -164.3(14) . .
O8 Cd2 N3 C11 12.5(17) . .
O11 Cd2 N3 C11 -178.9(12) . .
O14 Cd2 N3 C11 99.6(14) . .
C15 Cd2 N3 C11 10.5(15) . .
Cd3 O4 N4 O6 162(2) . .
Cd3 O4 N4 O5 -9(3) . .
C14 O1 C1 C6 21(2) . .
Cd3 O1 C1 C6 -165.1(13) 7_665 .
C14 O1 C1 C2 -160.1(17) . .
Cd3 O1 C1 C2 13.8(15) 7_665 .
Cd3 O2 C2 C1 -10.0(19) 7_665 .
Cd3 O2 C2 C1 179.8(10) . .
Cd3 O2 C2 C3 170.0(10) 7_665 .
Cd3 O2 C2 C3 0(2) . .
C6 C1 C2 O2 175.1(16) . .
O1 C1 C2 O2 -4(2) . .
C6 C1 C2 C3 -5(2) . .
O1 C1 C2 C3 176.3(12) . .
O2 C2 C3 C4 -176.8(16) . .
C1 C2 C3 C4 3(2) . .
O2 C2 C3 C7 -1(3) . .
C1 C2 C3 C7 179.1(16) . .
C7 C3 C4 C5 -179(2) . .
C2 C3 C4 C5 -3(3) . .
C3 C4 C5 C6 3(4) . .
O1 C1 C6 C5 -175.8(18) . .
C2 C1 C6 C5 5(3) . .
C4 C5 C6 C1 -4(3) . .
N2 N1 C7 C3 -176.9(14) . .
Cd3 N1 C7 C3 -1(3) . .
C4 C3 C7 N1 177.4(19) . .
C2 C3 C7 N1 2(3) . .
Cd3 O3 C8 N2 -12(2) . .
Cd3 O3 C8 C9 168.9(10) . .
N1 N2 C8 O3 6(3) . .
N1 N2 C8 C9 -174.6(12) . .
O3 C8 C9 C13 125(2) . .
N2 C8 C9 C13 -54(3) . .
O3 C8 C9 C10 -52(2) . .
N2 C8 C9 C10 128.5(17) . .
C11 N3 C10 C9 -6(2) . .
Cd2 N3 C10 C9 159.4(11) . .
C13 C9 C10 N3 5(3) . .
C8 C9 C10 N3 -177.8(15) . .
C10 N3 C11 C12 6(3) . .
Cd2 N3 C11 C12 -157.9(17) . .
N3 C11 C12 C13 -6(4) . .
C11 C12 C13 C9 4(4) . .
C10 C9 C13 C12 -3(3) . .
C8 C9 C13 C12 179(2) . .
Cd1 O8 C15 O9 115(2) . .
Cd2 O8 C15 O9 9.0(14) . .
Cd1 O8 C15 C16 -65(3) . .
Cd2 O8 C15 C16 -170.5(12) . .
Cd1 O8 C15 Cd2 106(2) . .
Cd2 O9 C15 O8 -9.4(14) . .
Cd2 O9 C15 C16 170.1(10) . .
O13 Cd2 C15 O8 -89.5(8) 2 .
O9 Cd2 C15 O8 171.3(13) . .
O10 Cd2 C15 O8 -15.4(14) . .
N3 Cd2 C15 O8 177.4(8) . .
O11 Cd2 C15 O8 3.6(8) . .
O14 Cd2 C15 O8 91.4(8) . .
O13 Cd2 C15 O9 99.2(8) 2 .
O10 Cd2 C15 O9 173.3(9) . .
N3 Cd2 C15 O9 6.1(9) . .
O8 Cd2 C15 O9 -171.3(13) . .
O11 Cd2 C15 O9 -167.6(8) . .
O14 Cd2 C15 O9 -79.9(8) . .
O13 Cd2 C15 C16 44(5) 2 .
O9 Cd2 C15 C16 -55(5) . .
O10 Cd2 C15 C16 118(5) . .
N3 Cd2 C15 C16 -49(5) . .
O8 Cd2 C15 C16 134(6) . .
O11 Cd2 C15 C16 137(5) . .
O14 Cd2 C15 C16 -135(5) . .
O8 C15 C16 C17 -161.5(14) . .
O9 C15 C16 C17 19(2) . .
Cd2 C15 C16 C17 70(6) . .
O8 C15 C16 C18 15(2) . .
O9 C15 C16 C18 -164.1(13) . .
Cd2 C15 C16 C18 -113(5) . .
C18 C16 C17 C18 1(2) . 5_575
C15 C16 C17 C18 177.6(13) . 5_575
C17 C16 C18 C17 -1(2) . 5_575
C15 C16 C18 C17 -177.8(13) . 5_575
Cd1 O11 C19 O10 -98.6(19) . .
Cd2 O11 C19 O10 -2.4(15) . .
Cd1 O11 C19 C20 81.6(19) . .
Cd2 O11 C19 C20 177.8(14) . .
Cd2 O10 C19 O11 2.5(16) . .
Cd2 O10 C19 C20 -177.6(12) . .
C25 C20 C19 O11 -161.1(15) 5_665 .
C21 C20 C19 O11 17(2) 5_665 .
C25 C20 C19 O10 19(2) 5_665 .
C21 C20 C19 O10 -162.5(15) 5_665 .
C20 C21 C22 C23 -4(3) 5_665 .
C21 C22 C23 C24 6(2) . .
C21 C22 C23 C26 -175.4(14) . .
C22 C23 C24 C25 -7(2) . .
C26 C23 C24 C25 174.1(15) . .
C23 C24 C25 C20 7(3) . 5_665
Cd1 O12 C26 O13 -15(3) . .
Cd1 O12 C26 C23 166.6(10) . .
Cd2 O13 C26 O12 -3(3) 2 .
Cd2 O13 C26 C23 174.8(9) 2 .
C22 C23 C26 O12 5(2) . .
C24 C23 C26 O12 -176.7(15) . .
C22 C23 C26 O13 -173.5(15) . .
C24 C23 C26 O13 5(2) . .
